data_1543630
loop_
_publ_author_name
'Xu, Jianfeng'
'Yuan, Shiru'
'Miao, Maozhong'

_publ_section_title
;
 N-Heterocyclic Carbene Catalyzed [4 + 2] Annulation Reactions with in
 Situ Generated Heterocyclic ortho-Quinodimethanes.
;
_journal_issue 15
_journal_name_full 'Organic letters'
_journal_page_first 3822
_journal_page_last 3825
_journal_paper_doi 10.1021/acs.orglett.6b01831
_journal_volume 18
_journal_year 2016
_chemical_absolute_configuration rmad
_chemical_formula_moiety 'C47 H42 Br N3 O6'
_chemical_formula_sum 'C47 H42 Br N3 O6'
_chemical_formula_weight 824.75
_chemical_name_systematic
;
 ? 
;
_space_group_crystal_system orthorhombic
_space_group_IT_number 19
_space_group_name_Hall 'P 2ac 2ab'
_space_group_name_H-M_alt 'P 21 21 21'
_symmetry_space_group_name_Hall 'P 2ac 2ab'
_symmetry_space_group_name_H-M 'P 21 21 21'
_atom_sites_solution_hydrogens geom
_atom_sites_solution_primary direct
_atom_sites_solution_secondary difmap
_audit_creation_date 2016-03-11
_audit_creation_method
;
Olex2 1.2
(compiled 2014.03.20 svn.r2914 for OlexSys, GUI svn.r4816)
;
_cell_angle_alpha 90.00
_cell_angle_beta 90.00
_cell_angle_gamma 90.00
_cell_formula_units_Z 4
_cell_length_a 14.3087(6)
_cell_length_b 15.2260(8)
_cell_length_c 18.5087(9)
_cell_measurement_reflns_used 7597
_cell_measurement_temperature 293(2)
_cell_measurement_theta_max 29.5266
_cell_measurement_theta_min 2.8873
_cell_volume 4032.4(3)
_computing_cell_refinement
;
CrysAlisPro, Agilent Technologies,
Version 1.171.35.11 (release 16-05-2011 CrysAlis171 .NET)
(compiled May 16 2011,17:55:39)
;
_computing_data_collection
;
CrysAlisPro, Agilent Technologies,
Version 1.171.35.11 (release 16-05-2011 CrysAlis171 .NET)
(compiled May 16 2011,17:55:39)
;
_computing_data_reduction
;
CrysAlisPro, Agilent Technologies,
Version 1.171.35.11 (release 16-05-2011 CrysAlis171 .NET)
(compiled May 16 2011,17:55:39)
;
_computing_molecular_graphics 'Olex2 (Dolomanov et al., 2009)'
_computing_publication_material 'Olex2 (Dolomanov et al., 2009)'
_computing_structure_refinement 'ShelXL (Sheldrick, 2008)'
_computing_structure_solution 'ShelXS (Sheldrick, 2008)'
_diffrn_ambient_temperature 293.15
_diffrn_detector_area_resol_mean 10.3592
_diffrn_measured_fraction_theta_full 0.996
_diffrn_measured_fraction_theta_max 0.996
_diffrn_measurement_device_type 'Xcalibur, Atlas, Gemini ultra'
_diffrn_measurement_method '\w scans'
_diffrn_orient_matrix_UB_11 0.0076612000
_diffrn_orient_matrix_UB_12 -0.0004258000
_diffrn_orient_matrix_UB_13 0.0378530000
_diffrn_orient_matrix_UB_21 0.0176104000
_diffrn_orient_matrix_UB_22 0.0435146000
_diffrn_orient_matrix_UB_23 -0.0018321000
_diffrn_orient_matrix_UB_31 -0.0456722000
_diffrn_orient_matrix_UB_32 0.0167202000
_diffrn_orient_matrix_UB_33 0.0056449000
_diffrn_radiation_monochromator graphite
_diffrn_radiation_type MoK\a
_diffrn_radiation_wavelength 0.71073
_diffrn_reflns_av_R_equivalents 0.0492
_diffrn_reflns_av_unetI/netI 0.0469
_diffrn_reflns_limit_h_max 17
_diffrn_reflns_limit_h_min -14
_diffrn_reflns_limit_k_max 18
_diffrn_reflns_limit_k_min -17
_diffrn_reflns_limit_l_max 21
_diffrn_reflns_limit_l_min -22
_diffrn_reflns_number 26513
_diffrn_reflns_theta_full 25.35
_diffrn_reflns_theta_max 25.35
_diffrn_reflns_theta_min 2.89
_diffrn_source 'Enhance (Mo) X-ray Source'
_exptl_absorpt_coefficient_mu 1.073
_exptl_absorpt_correction_T_max 1.00000
_exptl_absorpt_correction_T_min 0.93072
_exptl_absorpt_correction_type multi-scan
_exptl_absorpt_process_details
;
CrysAlisPro, Agilent Technologies,
Version 1.171.35.11 (release 16-05-2011 CrysAlis171 .NET)
(compiled May 16 2011,17:55:39)
Empirical absorption correction using spherical harmonics,
 implemented in SCALE3 ABSPACK scaling algorithm.
;
_exptl_crystal_colour 'light yellow'
_exptl_crystal_colour_modifier light
_exptl_crystal_colour_primary yellow
_exptl_crystal_density_diffrn 1.359
_exptl_crystal_density_method 'not measured'
_exptl_crystal_description block
_exptl_crystal_F_000 1712
_exptl_crystal_size_max 0.29
_exptl_crystal_size_mid 0.26
_exptl_crystal_size_min 0.23
_refine_diff_density_max 0.222
_refine_diff_density_min -0.301
_refine_diff_density_rms 0.039
_refine_ls_abs_structure_details 'Flack (1983), 3268 Friedel pairs'
_refine_ls_abs_structure_Flack -0.017(6)
_refine_ls_extinction_method none
_refine_ls_goodness_of_fit_ref 1.038
_refine_ls_hydrogen_treatment constr
_refine_ls_matrix_type full
_refine_ls_number_parameters 520
_refine_ls_number_reflns 7367
_refine_ls_number_restraints 0
_refine_ls_restrained_S_all 1.038
_refine_ls_R_factor_all 0.0560
_refine_ls_R_factor_gt 0.0382
_refine_ls_shift/su_max 0.001
_refine_ls_shift/su_mean 0.000
_refine_ls_structure_factor_coef Fsqd
_refine_ls_weighting_details 'calc w=1/[\s^2^(Fo^2^)+(0.0326P)^2^+0.3963P] where P=(Fo^2^+2Fc^2^)/3'
_refine_ls_weighting_scheme calc
_refine_ls_wR_factor_gt 0.0749
_refine_ls_wR_factor_ref 0.0823
_reflns_number_gt 5977
_reflns_number_total 7367
_reflns_threshold_expression >2sigma(I)
_cod_data_source_file ol6b01831_si_002.cif
_cod_data_source_block 160310
_cod_depositor_comments 'Adding full bibliography for 1543630.cif.'
_cod_database_code 1543630
_chemical_oxdiff_formula 'c10 h10 n2 o2 Br1'
_reflns_odcompleteness_completeness 99.65
_reflns_odcompleteness_iscentric 1
_reflns_odcompleteness_theta 26.32
_olex2_refinement_description
;
1. Fixed Uiso
 At 1.2 times of:
  All C(H) groups, All C(H,H) groups
 At 1.5 times of:
  All C(H,H,H) groups
2.a Secondary CH2 refined with riding coordinates:
 C9(H9A,H9B)
2.b Aromatic/amide H refined with riding coordinates:
 C2(H2), C3(H3), C5(H5), C14(H14), C15(H15), C16(H16), C17(H17), C21(H21),
 C22(H22), C23(H23), C24(H24), C25(H25), C27(H27), C28(H28), C29(H29), C30(H30),
  C31(H31), C33(H33), C34(H34), C35(H35), C36(H36), C37(H37)
2.c Idealised Me refined as rotating group:
 C40(H40A,H40B,H40C), C41(H41A,H41B,H41C), C42(H42A,H42B,H42C), C45(H45A,H45B,
 H45C), C46(H46A,H46B,H46C), C47(H47A,H47B,H47C)
;

loop_
_space_group_symop_id
_space_group_symop_operation_xyz
1 'x, y, z'
2 '-x+1/2, -y, z+1/2'
3 'x+1/2, -y+1/2, -z'
4 '-x, y+1/2, -z+1/2'

loop_
_atom_site_label
_atom_site_type_symbol
_atom_site_fract_x
_atom_site_fract_y
_atom_site_fract_z
_atom_site_U_iso_or_equiv
_atom_site_adp_type
_atom_site_occupancy
_atom_site_calc_flag
_atom_site_refinement_flags_posn
Br1 Br 0.62750(3) 0.04723(2) 0.78232(2) 0.07002(13) Uani 1 d .
O1 O 0.94620(13) -0.08880(13) 0.46896(11) 0.0442(5) Uani 1 d .
O2 O 0.85826(15) 0.15055(15) 0.39852(12) 0.0596(6) Uani 1 d .
O3 O 0.70648(13) -0.03790(13) 0.48151(11) 0.0493(5) Uani 1 d .
O4 O 0.69170(12) 0.09922(13) 0.43626(11) 0.0481(5) Uani 1 d .
O5 O 1.11161(14) 0.07499(15) 0.67204(12) 0.0570(6) Uani 1 d .
O6 O 1.24207(13) 0.09050(14) 0.60525(11) 0.0493(5) Uani 1 d .
N1 N 0.86059(14) -0.15210(13) 0.56307(11) 0.0300(5) Uani 1 d .
N2 N 0.82372(14) 0.06239(14) 0.49641(12) 0.0335(5) Uani 1 d .
N3 N 1.10378(14) 0.10724(15) 0.55217(12) 0.0378(5) Uani 1 d .
C1 C 0.80649(16) -0.11538(17) 0.62074(14) 0.0293(6) Uani 1 d .
C2 C 0.76861(17) -0.15581(18) 0.68077(15) 0.0353(6) Uani 1 d .
H2 H 0.7789 -0.2153 0.6891 0.042 Uiso 1 calc R
C3 C 0.71497(18) -0.10677(19) 0.72854(15) 0.0411(7) Uani 1 d .
H3 H 0.6886 -0.1333 0.7690 0.049 Uiso 1 calc R
C4 C 0.70103(17) -0.01817(17) 0.71560(17) 0.0385(6) Uani 1 d .
C5 C 0.74243(18) 0.02358(18) 0.65793(16) 0.0400(7) Uani 1 d .
H5 H 0.7348 0.0836 0.6507 0.048 Uiso 1 calc R
C6 C 0.79579(16) -0.02621(17) 0.61096(14) 0.0319(6) Uani 1 d .
C7 C 0.86151(18) 0.00366(16) 0.55247(14) 0.0316(6) Uani 1 d .
C8 C 0.89478(16) -0.08437(17) 0.52046(15) 0.0322(6) Uani 1 d .
C9 C 0.94487(17) 0.0451(2) 0.59360(14) 0.0370(6) Uani 1 d .
H9A H 0.9216 0.0867 0.6290 0.044 Uiso 1 calc R
H9B H 0.9788 -0.0005 0.6191 0.044 Uiso 1 calc R
C10 C 1.00854(18) 0.09039(18) 0.54313(15) 0.0365(6) Uani 1 d .
C11 C 0.97975(18) 0.12191(17) 0.47849(15) 0.0351(6) Uani 1 d .
C12 C 0.88405(19) 0.11453(18) 0.45309(15) 0.0373(6) Uani 1 d .
C13 C 1.05903(18) 0.16198(18) 0.44248(15) 0.0374(7) Uani 1 d .
C14 C 1.0707(2) 0.2039(2) 0.37610(18) 0.0526(8) Uani 1 d .
H14 H 1.0210 0.2100 0.3441 0.063 Uiso 1 calc R
C15 C 1.1576(2) 0.2359(2) 0.35953(19) 0.0608(10) Uani 1 d .
H15 H 1.1669 0.2643 0.3156 0.073 Uiso 1 calc R
C16 C 1.2323(2) 0.2267(2) 0.4072(2) 0.0595(9) Uani 1 d .
H16 H 1.2903 0.2494 0.3942 0.071 Uiso 1 calc R
C17 C 1.2235(2) 0.1858(2) 0.47199(18) 0.0499(8) Uani 1 d .
H17 H 1.2738 0.1803 0.5034 0.060 Uiso 1 calc R
C18 C 1.13557(19) 0.15226(18) 0.48941(15) 0.0400(7) Uani 1 d .
C19 C 0.89547(16) -0.24502(16) 0.56106(14) 0.0316(6) Uani 1 d .
C20 C 0.81596(17) -0.31112(18) 0.57459(14) 0.0328(6) Uani 1 d .
C21 C 0.8382(2) -0.3981(2) 0.58824(17) 0.0483(8) Uani 1 d .
H21 H 0.9006 -0.4143 0.5925 0.058 Uiso 1 calc R
C22 C 0.7697(2) -0.4612(2) 0.5956(2) 0.0617(9) Uani 1 d .
H22 H 0.7861 -0.5193 0.6047 0.074 Uiso 1 calc R
C23 C 0.6774(2) -0.4382(2) 0.58950(19) 0.0571(9) Uani 1 d .
H23 H 0.6310 -0.4804 0.5953 0.069 Uiso 1 calc R
C24 C 0.6536(2) -0.3532(2) 0.57491(17) 0.0481(8) Uani 1 d .
H24 H 0.5910 -0.3376 0.5712 0.058 Uiso 1 calc R
C25 C 0.72245(18) -0.2901(2) 0.56558(15) 0.0408(7) Uani 1 d .
H25 H 0.7057 -0.2330 0.5531 0.049 Uiso 1 calc R
C26 C 0.92856(17) -0.27054(17) 0.48417(15) 0.0332(6) Uani 1 d .
C27 C 1.00583(18) -0.32504(18) 0.47480(16) 0.0395(7) Uani 1 d .
H27 H 1.0413 -0.3416 0.5147 0.047 Uiso 1 calc R
C28 C 1.0303(2) -0.3548(2) 0.40691(19) 0.0498(8) Uani 1 d .
H28 H 1.0823 -0.3907 0.4012 0.060 Uiso 1 calc R
C29 C 0.9783(2) -0.3315(2) 0.34808(19) 0.0564(9) Uani 1 d .
H29 H 0.9956 -0.3507 0.3023 0.068 Uiso 1 calc R
C30 C 0.9000(2) -0.2793(2) 0.35677(18) 0.0547(9) Uani 1 d .
H30 H 0.8645 -0.2635 0.3167 0.066 Uiso 1 calc R
C31 C 0.8744(2) -0.25078(18) 0.42463(15) 0.0414(7) Uani 1 d .
H31 H 0.8202 -0.2179 0.4304 0.050 Uiso 1 calc R
C32 C 0.97510(17) -0.24752(17) 0.61765(15) 0.0348(6) Uani 1 d .
C33 C 1.0562(2) -0.2003(2) 0.60206(18) 0.0478(8) Uani 1 d .
H33 H 1.0611 -0.1706 0.5583 0.057 Uiso 1 calc R
C34 C 1.1291(2) -0.1970(3) 0.6506(2) 0.0667(10) Uani 1 d .
H34 H 1.1823 -0.1645 0.6398 0.080 Uiso 1 calc R
C35 C 1.1235(3) -0.2413(3) 0.7143(2) 0.0750(11) Uani 1 d .
H35 H 1.1734 -0.2404 0.7465 0.090 Uiso 1 calc R
C36 C 1.0441(2) -0.2870(3) 0.73091(18) 0.0651(10) Uani 1 d .
H36 H 1.0398 -0.3164 0.7749 0.078 Uiso 1 calc R
C37 C 0.9707(2) -0.2900(2) 0.68302(16) 0.0470(8) Uani 1 d .
H37 H 0.9171 -0.3213 0.6951 0.056 Uiso 1 calc R
C38 C 0.73503(18) 0.0349(2) 0.46967(15) 0.0386(7) Uani 1 d .
C39 C 0.59636(18) 0.0859(2) 0.40583(17) 0.0447(8) Uani 1 d .
C40 C 0.5805(2) 0.1717(2) 0.3676(2) 0.0718(11) Uani 1 d .
H40A H 0.5817 0.2187 0.4021 0.108 Uiso 1 calc GR
H40B H 0.5208 0.1705 0.3439 0.108 Uiso 1 calc GR
H40C H 0.6289 0.1805 0.3324 0.108 Uiso 1 calc GR
C41 C 0.5950(2) 0.0105(2) 0.35358(19) 0.0606(9) Uani 1 d .
H41A H 0.6481 0.0145 0.3221 0.091 Uiso 1 calc GR
H41B H 0.5387 0.0127 0.3255 0.091 Uiso 1 calc GR
H41C H 0.5973 -0.0438 0.3798 0.091 Uiso 1 calc GR
C42 C 0.5298(2) 0.0748(3) 0.4680(2) 0.0684(10) Uani 1 d .
H42A H 0.5444 0.0216 0.4935 0.103 Uiso 1 calc GR
H42B H 0.4670 0.0718 0.4501 0.103 Uiso 1 calc GR
H42C H 0.5356 0.1239 0.5002 0.103 Uiso 1 calc GR
C43 C 1.15226(19) 0.08941(19) 0.61688(17) 0.0407(7) Uani 1 d .
C44 C 1.31029(19) 0.0816(2) 0.66669(17) 0.0495(8) Uani 1 d .
C45 C 1.2973(2) 0.1577(2) 0.7166(2) 0.0650(9) Uani 1 d .
H45A H 1.3022 0.2115 0.6898 0.097 Uiso 1 calc GR
H45B H 1.3447 0.1563 0.7534 0.097 Uiso 1 calc GR
H45C H 1.2368 0.1542 0.7388 0.097 Uiso 1 calc GR
C46 C 1.4023(2) 0.0866(3) 0.6269(2) 0.0828(13) Uani 1 d .
H46A H 1.4060 0.0396 0.5925 0.124 Uiso 1 calc GR
H46B H 1.4528 0.0817 0.6608 0.124 Uiso 1 calc GR
H46C H 1.4066 0.1419 0.6021 0.124 Uiso 1 calc GR
C47 C 1.2974(3) -0.0051(2) 0.7037(2) 0.0733(11) Uani 1 d .
H47A H 1.2378 -0.0061 0.7275 0.110 Uiso 1 calc GR
H47B H 1.3462 -0.0133 0.7386 0.110 Uiso 1 calc GR
H47C H 1.3000 -0.0514 0.6685 0.110 Uiso 1 calc GR

loop_
_atom_site_aniso_label
_atom_site_aniso_U_11
_atom_site_aniso_U_22
_atom_site_aniso_U_33
_atom_site_aniso_U_23
_atom_site_aniso_U_13
_atom_site_aniso_U_12
Br1 0.0849(2) 0.0576(2) 0.0676(2) -0.0064(2) 0.03166(19) 0.01966(19)
O1 0.0482(11) 0.0346(11) 0.0498(13) 0.0036(10) 0.0167(10) 0.0020(9)
O2 0.0557(13) 0.0713(16) 0.0518(14) 0.0256(12) -0.0110(10) -0.0101(11)
O3 0.0520(12) 0.0349(12) 0.0611(14) 0.0097(11) -0.0148(9) -0.0102(10)
O4 0.0400(11) 0.0393(12) 0.0650(14) 0.0116(11) -0.0152(10) -0.0007(9)
O5 0.0414(12) 0.0835(17) 0.0459(13) 0.0063(12) -0.0024(10) -0.0061(11)
O6 0.0363(11) 0.0640(15) 0.0477(13) -0.0078(11) -0.0005(9) 0.0006(9)
N1 0.0335(11) 0.0259(12) 0.0306(12) 0.0014(10) 0.0022(9) 0.0011(9)
N2 0.0353(12) 0.0269(13) 0.0383(13) 0.0030(11) -0.0027(9) 0.0006(9)
N3 0.0358(13) 0.0377(13) 0.0399(14) 0.0005(11) -0.0029(10) -0.0066(10)
C1 0.0272(13) 0.0276(15) 0.0330(15) 0.0006(12) -0.0016(11) -0.0004(10)
C2 0.0406(15) 0.0282(15) 0.0371(17) 0.0026(13) -0.0019(12) 0.0021(12)
C3 0.0454(16) 0.0446(18) 0.0333(17) 0.0006(15) 0.0061(12) 0.0000(13)
C4 0.0404(15) 0.0357(16) 0.0394(16) -0.0056(14) 0.0054(13) 0.0061(11)
C5 0.0434(16) 0.0293(16) 0.0472(18) -0.0004(14) 0.0016(13) 0.0040(12)
C6 0.0309(14) 0.0292(16) 0.0356(16) 0.0010(12) -0.0025(11) 0.0011(11)
C7 0.0316(13) 0.0274(14) 0.0360(15) 0.0023(12) -0.0006(11) -0.0007(11)
C8 0.0288(14) 0.0308(15) 0.0371(16) 0.0023(13) -0.0018(12) 0.0024(11)
C9 0.0401(15) 0.0360(16) 0.0351(15) 0.0019(14) -0.0037(11) -0.0044(13)
C10 0.0401(16) 0.0285(15) 0.0410(17) -0.0016(13) 0.0000(12) -0.0058(12)
C11 0.0413(16) 0.0282(15) 0.0358(16) 0.0006(13) 0.0001(12) -0.0030(12)
C12 0.0454(16) 0.0315(15) 0.0349(16) 0.0019(13) -0.0018(13) -0.0011(12)
C13 0.0445(16) 0.0299(16) 0.0379(17) -0.0018(14) 0.0031(13) -0.0056(12)
C14 0.061(2) 0.048(2) 0.049(2) 0.0049(17) -0.0021(15) -0.0105(15)
C15 0.072(2) 0.064(2) 0.046(2) 0.0091(18) 0.0113(17) -0.0167(18)
C16 0.060(2) 0.060(2) 0.059(2) 0.0036(19) 0.0151(17) -0.0206(17)
C17 0.0469(18) 0.049(2) 0.054(2) 0.0007(17) 0.0018(14) -0.0136(14)
C18 0.0467(16) 0.0331(16) 0.0403(17) -0.0019(13) 0.0052(13) -0.0022(13)
C19 0.0323(14) 0.0247(15) 0.0378(16) 0.0004(12) 0.0016(11) 0.0028(10)
C20 0.0353(15) 0.0291(16) 0.0341(16) -0.0003(13) 0.0007(11) -0.0025(11)
C21 0.0463(18) 0.0341(18) 0.065(2) 0.0015(16) 0.0072(14) 0.0005(13)
C22 0.069(2) 0.0313(18) 0.084(3) -0.0032(18) 0.0099(17) -0.0072(16)
C23 0.058(2) 0.044(2) 0.070(2) -0.0021(18) 0.0009(16) -0.0234(16)
C24 0.0380(17) 0.055(2) 0.052(2) -0.0036(16) -0.0026(13) -0.0126(14)
C25 0.0427(17) 0.0378(18) 0.0420(18) -0.0007(14) -0.0021(13) -0.0035(13)
C26 0.0363(15) 0.0264(15) 0.0370(16) 0.0017(13) -0.0007(12) -0.0005(11)
C27 0.0411(16) 0.0365(17) 0.0408(18) 0.0010(14) 0.0006(12) 0.0016(12)
C28 0.0491(18) 0.045(2) 0.056(2) -0.0106(16) 0.0088(15) 0.0035(15)
C29 0.063(2) 0.058(2) 0.049(2) -0.0167(18) 0.0160(17) -0.0098(18)
C30 0.068(2) 0.055(2) 0.0414(19) 0.0010(16) -0.0105(16) -0.0107(17)
C31 0.0414(16) 0.0414(18) 0.0413(18) -0.0014(14) -0.0033(14) 0.0004(14)
C32 0.0352(15) 0.0320(16) 0.0370(17) -0.0028(13) -0.0009(12) 0.0056(12)
C33 0.0445(17) 0.050(2) 0.049(2) 0.0029(16) -0.0044(14) -0.0024(14)
C34 0.0387(18) 0.088(3) 0.073(3) -0.010(2) -0.0115(17) -0.0076(18)
C35 0.052(2) 0.118(3) 0.055(2) -0.007(2) -0.0213(19) 0.013(2)
C36 0.069(2) 0.088(3) 0.039(2) 0.0073(19) -0.0083(16) 0.028(2)
C37 0.0475(18) 0.051(2) 0.0421(19) 0.0056(16) 0.0013(14) 0.0131(14)
C38 0.0387(15) 0.0365(18) 0.0407(17) 0.0031(15) -0.0023(12) -0.0012(13)
C39 0.0352(15) 0.048(2) 0.0507(19) 0.0070(16) -0.0085(13) -0.0031(13)
C40 0.060(2) 0.061(2) 0.094(3) 0.026(2) -0.0279(19) -0.0002(18)
C41 0.054(2) 0.073(2) 0.055(2) -0.0068(19) -0.0066(15) -0.0089(17)
C42 0.053(2) 0.077(3) 0.075(3) 0.000(2) 0.0085(17) 0.0029(17)
C43 0.0399(18) 0.0393(17) 0.0430(19) -0.0026(15) -0.0007(13) -0.0028(12)
C44 0.0373(17) 0.058(2) 0.053(2) -0.0050(18) -0.0089(13) 0.0031(14)
C45 0.064(2) 0.065(2) 0.066(2) -0.013(2) -0.0144(19) -0.0042(17)
C46 0.043(2) 0.120(4) 0.085(3) -0.009(3) -0.0009(18) 0.001(2)
C47 0.070(2) 0.057(2) 0.093(3) -0.001(2) -0.021(2) 0.0101(17)

loop_
_atom_type_symbol
_atom_type_description
_atom_type_scat_dispersion_real
_atom_type_scat_dispersion_imag
_atom_type_scat_source
C C 0.0033 0.0016 'International Tables Vol C Tables 4.2.6.8 and 6.1.1.4'
H H 0.0000 0.0000 'International Tables Vol C Tables 4.2.6.8 and 6.1.1.4'
Br Br -0.2901 2.4595 'International Tables Vol C Tables 4.2.6.8 and 6.1.1.4'
N N 0.0061 0.0033 'International Tables Vol C Tables 4.2.6.8 and 6.1.1.4'
O O 0.0106 0.0060 'International Tables Vol C Tables 4.2.6.8 and 6.1.1.4'

loop_
_geom_angle_atom_site_label_1
_geom_angle_atom_site_label_2
_geom_angle_atom_site_label_3
_geom_angle
C38 O4 C39 120.6(2)
C43 O6 C44 120.9(2)
C1 N1 C19 124.5(2)
C8 N1 C1 108.9(2)
C8 N1 C19 124.7(2)
C12 N2 C7 120.9(2)
C12 N2 C38 120.6(2)
C38 N2 C7 113.2(2)
C10 N3 C18 107.6(2)
C10 N3 C43 123.1(2)
C43 N3 C18 128.9(2)
C2 C1 N1 129.6(2)
C6 C1 N1 110.3(2)
C6 C1 C2 120.1(2)
C1 C2 H2 120.4
C1 C2 C3 119.3(3)
C3 C2 H2 120.4
C2 C3 H3 120.2
C4 C3 C2 119.6(3)
C4 C3 H3 120.2
C3 C4 Br1 118.5(2)
C5 C4 Br1 120.0(2)
C5 C4 C3 121.5(3)
C4 C5 H5 120.9
C4 C5 C6 118.2(3)
C6 C5 H5 120.9
C1 C6 C5 121.2(3)
C1 C6 C7 108.8(2)
C5 C6 C7 129.2(2)
N2 C7 C6 117.5(2)
N2 C7 C8 111.8(2)
N2 C7 C9 112.4(2)
C6 C7 C8 101.9(2)
C6 C7 C9 104.5(2)
C8 C7 C9 107.8(2)
O1 C8 N1 128.5(2)
O1 C8 C7 122.8(2)
N1 C8 C7 108.6(2)
C7 C9 H9A 109.5
C7 C9 H9B 109.5
H9A C9 H9B 108.1
C10 C9 C7 110.8(2)
C10 C9 H9A 109.5
C10 C9 H9B 109.5
N3 C10 C9 127.8(2)
C11 C10 N3 109.7(2)
C11 C10 C9 122.5(2)
C10 C11 C12 123.1(2)
C10 C11 C13 108.5(2)
C13 C11 C12 128.4(2)
O2 C12 N2 122.7(2)
O2 C12 C11 121.6(3)
N2 C12 C11 115.7(2)
C14 C13 C11 133.7(3)
C14 C13 C18 120.0(3)
C18 C13 C11 106.3(2)
C13 C14 H14 121.0
C15 C14 C13 117.9(3)
C15 C14 H14 121.0
C14 C15 H15 119.4
C14 C15 C16 121.2(3)
C16 C15 H15 119.4
C15 C16 H16 118.9
C17 C16 C15 122.3(3)
C17 C16 H16 118.9
C16 C17 H17 121.4
C16 C17 C18 117.1(3)
C18 C17 H17 121.4
C13 C18 N3 107.8(2)
C17 C18 N3 130.8(3)
C17 C18 C13 121.4(3)
N1 C19 C20 111.50(18)
N1 C19 C26 111.2(2)
N1 C19 C32 104.5(2)
C20 C19 C26 102.2(2)
C20 C19 C32 114.7(2)
C32 C19 C26 113.0(2)
C21 C20 C19 119.0(2)
C25 C20 C19 122.9(2)
C25 C20 C21 117.7(2)
C20 C21 H21 119.3
C22 C21 C20 121.3(3)
C22 C21 H21 119.3
C21 C22 H22 120.0
C23 C22 C21 119.9(3)
C23 C22 H22 120.0
C22 C23 H23 120.1
C24 C23 C22 119.9(3)
C24 C23 H23 120.1
C23 C24 H24 119.8
C23 C24 C25 120.4(3)
C25 C24 H24 119.8
C20 C25 C24 120.6(3)
C20 C25 H25 119.7
C24 C25 H25 119.7
C27 C26 C19 120.4(2)
C31 C26 C19 120.5(2)
C31 C26 C27 118.4(3)
C26 C27 H27 119.7
C28 C27 C26 120.7(3)
C28 C27 H27 119.7
C27 C28 H28 119.9
C29 C28 C27 120.2(3)
C29 C28 H28 119.9
C28 C29 H29 120.1
C28 C29 C30 119.9(3)
C30 C29 H29 120.1
C29 C30 H30 119.9
C31 C30 C29 120.1(3)
C31 C30 H30 119.9
C26 C31 H31 119.7
C30 C31 C26 120.6(3)
C30 C31 H31 119.7
C33 C32 C19 117.4(2)
C37 C32 C19 125.0(2)
C37 C32 C33 117.6(3)
C32 C33 H33 119.5
C34 C33 C32 120.9(3)
C34 C33 H33 119.5
C33 C34 H34 119.9
C35 C34 C33 120.2(3)
C35 C34 H34 119.9
C34 C35 H35 120.1
C34 C35 C36 119.7(3)
C36 C35 H35 120.1
C35 C36 H36 119.8
C35 C36 C37 120.4(3)
C37 C36 H36 119.8
C32 C37 C36 121.2(3)
C32 C37 H37 119.4
C36 C37 H37 119.4
O3 C38 O4 127.8(3)
O3 C38 N2 120.7(3)
O4 C38 N2 111.4(2)
O4 C39 C40 101.4(2)
O4 C39 C41 111.1(2)
O4 C39 C42 107.8(2)
C40 C39 C42 111.3(3)
C41 C39 C40 111.0(3)
C41 C39 C42 113.5(3)
C39 C40 H40A 109.5
C39 C40 H40B 109.5
C39 C40 H40C 109.5
H40A C40 H40B 109.5
H40A C40 H40C 109.5
H40B C40 H40C 109.5
C39 C41 H41A 109.5
C39 C41 H41B 109.5
C39 C41 H41C 109.5
H41A C41 H41B 109.5
H41A C41 H41C 109.5
H41B C41 H41C 109.5
C39 C42 H42A 109.5
C39 C42 H42B 109.5
C39 C42 H42C 109.5
H42A C42 H42B 109.5
H42A C42 H42C 109.5
H42B C42 H42C 109.5
O5 C43 O6 128.6(3)
O5 C43 N3 121.4(2)
O6 C43 N3 110.0(2)
O6 C44 C46 101.1(3)
C45 C44 O6 108.5(2)
C45 C44 C46 111.7(3)
C45 C44 C47 112.7(3)
C47 C44 O6 110.2(2)
C47 C44 C46 112.0(3)
C44 C45 H45A 109.5
C44 C45 H45B 109.5
C44 C45 H45C 109.5
H45A C45 H45B 109.5
H45A C45 H45C 109.5
H45B C45 H45C 109.5
C44 C46 H46A 109.5
C44 C46 H46B 109.5
C44 C46 H46C 109.5
H46A C46 H46B 109.5
H46A C46 H46C 109.5
H46B C46 H46C 109.5
C44 C47 H47A 109.5
C44 C47 H47B 109.5
C44 C47 H47C 109.5
H47A C47 H47B 109.5
H47A C47 H47C 109.5
H47B C47 H47C 109.5

loop_
_geom_bond_atom_site_label_1
_geom_bond_atom_site_label_2
_geom_bond_distance
Br1 C4 1.903(3)
O1 C8 1.206(3)
O2 C12 1.207(3)
O3 C38 1.202(3)
O4 C38 1.314(3)
O4 C39 1.490(3)
O5 C43 1.195(3)
O6 C43 1.303(3)
O6 C44 1.505(4)
N1 C1 1.432(3)
N1 C8 1.387(3)
N1 C19 1.501(3)
N2 C7 1.473(3)
N2 C12 1.421(3)
N2 C38 1.425(3)
N3 C10 1.397(3)
N3 C18 1.423(3)
N3 C43 1.410(4)
C1 C2 1.381(4)
C1 C6 1.378(4)
C2 H2 0.9300
C2 C3 1.389(4)
C3 H3 0.9300
C3 C4 1.385(4)
C4 C5 1.376(4)
C5 H5 0.9300
C5 C6 1.383(4)
C6 C7 1.504(4)
C7 C8 1.541(4)
C7 C9 1.549(4)
C9 H9A 0.9700
C9 H9B 0.9700
C9 C10 1.476(4)
C10 C11 1.353(4)
C11 C12 1.452(4)
C11 C13 1.450(4)
C13 C14 1.394(4)
C13 C18 1.406(4)
C14 H14 0.9300
C14 C15 1.370(4)
C15 H15 0.9300
C15 C16 1.394(5)
C16 H16 0.9300
C16 C17 1.357(5)
C17 H17 0.9300
C17 C18 1.395(4)
C19 C20 1.540(3)
C19 C26 1.549(4)
C19 C32 1.548(4)
C20 C21 1.386(4)
C20 C25 1.386(4)
C21 H21 0.9300
C21 C22 1.379(4)
C22 H22 0.9300
C22 C23 1.371(5)
C23 H23 0.9300
C23 C24 1.365(4)
C24 H24 0.9300
C24 C25 1.387(4)
C25 H25 0.9300
C26 C27 1.393(4)
C26 C31 1.380(4)
C27 H27 0.9300
C27 C28 1.381(4)
C28 H28 0.9300
C28 C29 1.365(5)
C29 H29 0.9300
C29 C30 1.384(5)
C30 H30 0.9300
C30 C31 1.379(4)
C31 H31 0.9300
C32 C33 1.396(4)
C32 C37 1.373(4)
C33 H33 0.9300
C33 C34 1.377(4)
C34 H34 0.9300
C34 C35 1.361(5)
C35 H35 0.9300
C35 C36 1.367(5)
C36 H36 0.9300
C36 C37 1.375(4)
C37 H37 0.9300
C39 C40 1.503(4)
C39 C41 1.501(5)
C39 C42 1.503(4)
C40 H40A 0.9600
C40 H40B 0.9600
C40 H40C 0.9600
C41 H41A 0.9600
C41 H41B 0.9600
C41 H41C 0.9600
C42 H42A 0.9600
C42 H42B 0.9600
C42 H42C 0.9600
C44 C45 1.494(5)
C44 C46 1.511(4)
C44 C47 1.498(5)
C45 H45A 0.9600
C45 H45B 0.9600
C45 H45C 0.9600
C46 H46A 0.9600
C46 H46B 0.9600
C46 H46C 0.9600
C47 H47A 0.9600
C47 H47B 0.9600
C47 H47C 0.9600

loop_
_geom_torsion_atom_site_label_1
_geom_torsion_atom_site_label_2
_geom_torsion_atom_site_label_3
_geom_torsion_atom_site_label_4
_geom_torsion
Br1 C4 C5 C6 179.59(19)
N1 C1 C2 C3 -177.5(2)
N1 C1 C6 C5 177.0(2)
N1 C1 C6 C7 -12.1(3)
N1 C19 C20 C21 -167.8(2)
N1 C19 C20 C25 19.9(4)
N1 C19 C26 C27 143.4(2)
N1 C19 C26 C31 -46.3(3)
N1 C19 C32 C33 -68.2(3)
N1 C19 C32 C37 109.3(3)
N2 C7 C8 O1 50.3(3)
N2 C7 C8 N1 -133.3(2)
N2 C7 C9 C10 -42.4(3)
N3 C10 C11 C12 179.9(2)
N3 C10 C11 C13 -0.2(3)
C1 N1 C8 O1 176.5(3)
C1 N1 C8 C7 0.4(3)
C1 N1 C19 C20 51.9(3)
C1 N1 C19 C26 165.2(2)
C1 N1 C19 C32 -72.6(3)
C1 C2 C3 C4 -0.6(4)
C1 C6 C7 N2 133.9(2)
C1 C6 C7 C8 11.5(3)
C1 C6 C7 C9 -100.7(2)
C2 C1 C6 C5 -4.2(4)
C2 C1 C6 C7 166.8(2)
C2 C3 C4 Br1 -179.8(2)
C2 C3 C4 C5 -2.8(4)
C3 C4 C5 C6 2.6(4)
C4 C5 C6 C1 0.9(4)
C4 C5 C6 C7 -168.1(3)
C5 C6 C7 N2 -56.1(4)
C5 C6 C7 C8 -178.5(3)
C5 C6 C7 C9 69.3(3)
C6 C1 C2 C3 4.0(4)
C6 C7 C8 O1 176.5(2)
C6 C7 C8 N1 -7.1(3)
C6 C7 C9 C10 -170.9(2)
C7 N2 C12 O2 165.9(3)
C7 N2 C12 C11 -14.0(3)
C7 N2 C38 O3 -14.7(4)
C7 N2 C38 O4 162.0(2)
C7 C9 C10 N3 -154.6(3)
C7 C9 C10 C11 25.0(4)
C8 N1 C1 C2 -171.3(3)
C8 N1 C1 C6 7.3(3)
C8 N1 C19 C20 -145.5(2)
C8 N1 C19 C26 -32.2(3)
C8 N1 C19 C32 90.0(3)
C8 C7 C9 C10 81.2(3)
C9 C7 C8 O1 -73.8(3)
C9 C7 C8 N1 102.6(2)
C9 C10 C11 C12 0.3(4)
C9 C10 C11 C13 -179.8(2)
C10 N3 C18 C13 -0.3(3)
C10 N3 C18 C17 178.2(3)
C10 N3 C43 O5 -14.9(4)
C10 N3 C43 O6 164.3(2)
C10 C11 C12 O2 172.7(3)
C10 C11 C12 N2 -7.4(4)
C10 C11 C13 C14 179.9(3)
C10 C11 C13 C18 0.0(3)
C11 C13 C14 C15 179.0(3)
C11 C13 C18 N3 0.2(3)
C11 C13 C18 C17 -178.4(3)
C12 N2 C7 C6 160.6(2)
C12 N2 C7 C8 -82.1(3)
C12 N2 C7 C9 39.2(3)
C12 N2 C38 O3 139.8(3)
C12 N2 C38 O4 -43.5(3)
C12 C11 C13 C14 -0.2(5)
C12 C11 C13 C18 179.9(3)
C13 C11 C12 O2 -7.2(5)
C13 C11 C12 N2 172.7(3)
C13 C14 C15 C16 0.3(5)
C14 C13 C18 N3 -179.7(3)
C14 C13 C18 C17 1.7(4)
C14 C15 C16 C17 0.2(6)
C15 C16 C17 C18 0.3(5)
C16 C17 C18 N3 -179.5(3)
C16 C17 C18 C13 -1.2(5)
C18 N3 C10 C9 179.9(3)
C18 N3 C10 C11 0.3(3)
C18 N3 C43 O5 157.5(3)
C18 N3 C43 O6 -23.3(4)
C18 C13 C14 C15 -1.1(5)
C19 N1 C1 C2 -6.4(4)
C19 N1 C1 C6 172.3(2)
C19 N1 C8 O1 11.7(4)
C19 N1 C8 C7 -164.5(2)
C19 C20 C21 C22 -175.3(3)
C19 C20 C25 C24 176.7(3)
C19 C26 C27 C28 173.8(3)
C19 C26 C31 C30 -174.9(3)
C19 C32 C33 C34 178.0(3)
C19 C32 C37 C36 -178.4(3)
C20 C19 C26 C27 -97.5(3)
C20 C19 C26 C31 72.8(3)
C20 C19 C32 C33 169.4(2)
C20 C19 C32 C37 -13.1(4)
C20 C21 C22 C23 -0.1(5)
C21 C20 C25 C24 4.3(4)
C21 C22 C23 C24 1.2(5)
C22 C23 C24 C25 0.6(5)
C23 C24 C25 C20 -3.4(5)
C25 C20 C21 C22 -2.6(5)
C26 C19 C20 C21 73.3(3)
C26 C19 C20 C25 -99.0(3)
C26 C19 C32 C33 52.8(3)
C26 C19 C32 C37 -129.7(3)
C26 C27 C28 C29 -0.5(5)
C27 C26 C31 C30 -4.4(4)
C27 C28 C29 C30 -1.2(5)
C28 C29 C30 C31 0.1(5)
C29 C30 C31 C26 2.8(5)
C31 C26 C27 C28 3.3(4)
C32 C19 C20 C21 -49.3(3)
C32 C19 C20 C25 138.4(3)
C32 C19 C26 C27 26.2(3)
C32 C19 C26 C31 -163.5(2)
C32 C33 C34 C35 1.0(5)
C33 C32 C37 C36 -0.9(4)
C33 C34 C35 C36 -1.8(6)
C34 C35 C36 C37 1.2(6)
C35 C36 C37 C32 0.2(5)
C37 C32 C33 C34 0.3(4)
C38 O4 C39 C40 -174.6(3)
C38 O4 C39 C41 -56.5(3)
C38 O4 C39 C42 68.5(3)
C38 N2 C7 C6 -45.0(3)
C38 N2 C7 C8 72.3(3)
C38 N2 C7 C9 -166.3(2)
C38 N2 C12 O2 13.3(4)
C38 N2 C12 C11 -166.5(2)
C39 O4 C38 O3 -1.8(5)
C39 O4 C38 N2 -178.2(2)
C43 O6 C44 C45 -62.3(3)
C43 O6 C44 C46 -179.9(3)
C43 O6 C44 C47 61.4(3)
C43 N3 C10 C9 -6.4(4)
C43 N3 C10 C11 174.1(2)
C43 N3 C18 C13 -173.6(3)
C43 N3 C18 C17 4.9(5)
C44 O6 C43 O5 -6.5(5)
C44 O6 C43 N3 174.4(2)
